data_7124504
loop_
_publ_author_name
'Hu, Kun'
'Liu, Chensi'
'Li, Jingui'
'Liang, Fupei'

_publ_section_title
;
 Copper(ii) complexes based on quinoline-derived Schiff-base ligands:
 synthesis, characterization, HSA/DNA binding ability, and anticancer
 activity.
;
_journal_issue 10
_journal_name_full MedChemComm
_journal_page_first 1663
_journal_page_last 1672
_journal_paper_doi 10.1039/c8md00223a
_journal_volume 9
_journal_year 2018
_chemical_formula_moiety 'C38 H32 Cu2 N4 O12 S2, 2(O)'
_chemical_formula_sum 'C38 H32 Cu2 N4 O14 S2'
_chemical_formula_weight 959.88
_space_group_crystal_system triclinic
_space_group_IT_number 2
_space_group_name_Hall '-P 1'
_space_group_name_H-M_alt 'P -1'
_symmetry_space_group_name_Hall '-P 1'
_symmetry_space_group_name_H-M 'P -1'
_atom_sites_solution_hydrogens geom
_atom_sites_solution_primary direct
_atom_sites_solution_secondary difmap
_audit_creation_date 2017-11-25
_audit_creation_method
;
Olex2 1.2
(compiled 2016.08.25 svn.r3337 for OlexSys, GUI svn.r5221)
;
_audit_update_record
;
2017-11-26 deposited with the CCDC.
2018-09-19 downloaded from the CCDC.
;
_cell_angle_alpha 99.756(9)
_cell_angle_beta 104.779(8)
_cell_angle_gamma 103.630(8)
_cell_formula_units_Z 1
_cell_length_a 8.818(5)
_cell_length_b 9.995(6)
_cell_length_c 13.151(7)
_cell_measurement_reflns_used 2694
_cell_measurement_temperature 296.15
_cell_measurement_theta_max 24.78
_cell_measurement_theta_min 2.16
_cell_volume 1056.2(10)
_computing_molecular_graphics 'Olex2 (Dolomanov et al., 2009)'
_computing_publication_material 'Olex2 (Dolomanov et al., 2009)'
_computing_structure_refinement 'XH (Sheldrick, 2008)'
_computing_structure_solution 'XS (Sheldrick, 2008)'
_diffrn_ambient_temperature 296.15
_diffrn_measured_fraction_theta_full 0.988
_diffrn_measured_fraction_theta_max 0.988
_diffrn_measurement_device_type 'Bruker APEX-II CCD'
_diffrn_measurement_method '\f and \w scans'
_diffrn_radiation_monochromator graphite
_diffrn_radiation_type MoK\a
_diffrn_radiation_wavelength 0.71073
_diffrn_reflns_av_R_equivalents 0.0474
_diffrn_reflns_av_unetI/netI 0.0704
_diffrn_reflns_limit_h_max 10
_diffrn_reflns_limit_h_min -10
_diffrn_reflns_limit_k_max 12
_diffrn_reflns_limit_k_min -12
_diffrn_reflns_limit_l_max 15
_diffrn_reflns_limit_l_min -15
_diffrn_reflns_number 8547
_diffrn_reflns_theta_full 25.44
_diffrn_reflns_theta_max 25.44
_diffrn_reflns_theta_min 1.65
_diffrn_source 'fine-focus sealed tube'
_diffrn_source_current 30.0
_diffrn_source_power 1.5
_diffrn_source_voltage 50.0
_diffrn_standards_number 0
_exptl_absorpt_coefficient_mu 1.175
_exptl_absorpt_correction_type none
_exptl_crystal_colour 'dark blue'
_exptl_crystal_colour_modifier dark
_exptl_crystal_colour_primary blue
_exptl_crystal_density_diffrn 1.509
_exptl_crystal_density_method 'not measured'
_exptl_crystal_description block
_exptl_crystal_F_000 490
_exptl_crystal_size_max 0.21
_exptl_crystal_size_mid 0.18
_exptl_crystal_size_min 0.12
_refine_diff_density_max 1.657
_refine_diff_density_min -0.516
_refine_diff_density_rms 0.157
_refine_ls_extinction_method none
_refine_ls_goodness_of_fit_ref 1.063
_refine_ls_hydrogen_treatment constr
_refine_ls_matrix_type full
_refine_ls_number_parameters 281
_refine_ls_number_reflns 3853
_refine_ls_number_restraints 0
_refine_ls_restrained_S_all 1.063
_refine_ls_R_factor_all 0.0909
_refine_ls_R_factor_gt 0.0682
_refine_ls_shift/su_max 0.000
_refine_ls_shift/su_mean 0.000
_refine_ls_structure_factor_coef Fsqd
_refine_ls_weighting_details 'calc w=1/[\s^2^(Fo^2^)+(0.1599P)^2^+0.1851P] where P=(Fo^2^+2Fc^2^)/3'
_refine_ls_weighting_scheme calc
_refine_ls_wR_factor_gt 0.2084
_refine_ls_wR_factor_ref 0.2307
_reflns_number_gt 2867
_reflns_number_total 3853
_reflns_threshold_expression >2sigma(I)
_cod_data_source_file c8md00223a2.cif
_cod_data_source_block 1-6
_cod_database_code 7124504
_olex2_refinement_description
;
1. Fixed Uiso
 At 1.2 times of:
  All C(H) groups, All C(H,H) groups
 At 1.5 times of:
  All C(H,H,H) groups
2. Others
 Fixed Sof: O7(0.5) O8(0.5)
3.a Secondary CH2 refined with riding coordinates:
 C18(H18A,H18B)
3.b Aromatic/amide H refined with riding coordinates:
 C1(H1), C2(H2), C3(H3), C5(H5), C6(H6), C7(H7), C10(H10), C12(H12), C13(H13),
 C15(H15), C16(H16)
3.c Idealised Me refined as rotating group:
 C19(H19A,H19B,H19C)
;
_olex2_submission_special_instructions 'No special instructions were received'

loop_
_space_group_symop_id
_space_group_symop_operation_xyz
1 'x, y, z'
2 '-x, -y, -z'

loop_
_atom_site_label
_atom_site_type_symbol
_atom_site_fract_x
_atom_site_fract_y
_atom_site_fract_z
_atom_site_U_iso_or_equiv
_atom_site_adp_type
_atom_site_occupancy
_atom_site_calc_flag
_atom_site_disorder_assembly
_atom_site_disorder_group
_atom_site_refinement_flags_posn
Cu1 Cu 0.27502(8) 0.83177(7) 0.97864(5) 0.0320(3) Uani 1 d . . .
S1 S 0.51003(16) 0.82751(14) 0.89586(11) 0.0314(4) Uani 1 d . . .
O1 O 0.4956(5) 0.7984(4) 1.0021(3) 0.0372(9) Uani 1 d . . .
O2 O 0.3510(5) 0.8571(5) 0.8512(3) 0.0411(10) Uani 1 d . . .
O3 O 0.5252(5) 0.7053(4) 0.8285(4) 0.0440(10) Uani 1 d . . .
O4 O 0.6509(5) 0.9505(4) 0.9155(3) 0.0424(10) Uani 1 d . . .
O5 O -0.2246(8) 1.0173(8) 0.4803(5) 0.0824(18) Uani 1 d . . .
O6 O -0.0296(11) 1.2179(8) 0.5778(5) 0.097(2) Uani 1 d . . .
O7 O -0.404(3) 0.514(2) 0.4476(19) 0.185(12) Uani 0.50 d A 2 .
O8 O -0.119(2) 0.481(2) 0.4774(18) 0.159(9) Uani 0.50 d B 1 .
N1 N 0.0456(6) 0.8184(5) 0.9086(4) 0.0326(10) Uani 1 d . . .
N2 N 0.2307(6) 0.7487(6) 1.0981(4) 0.0404(12) Uani 1 d . . .
C1 C 0.3606(9) 0.7574(8) 1.1771(5) 0.0536(17) Uani 1 d . . .
H1 H 0.4622 0.8103 1.1764 0.064 Uiso 1 calc . . R
C2 C 0.3554(10) 0.6920(10) 1.2623(7) 0.067(2) Uani 1 d . . .
H2 H 0.4508 0.7002 1.3166 0.081 Uiso 1 calc . . R
C3 C 0.2057(10) 0.6155(9) 1.2632(6) 0.061(2) Uani 1 d . . .
H3 H 0.1983 0.5687 1.3180 0.073 Uiso 1 calc . . R
C4 C 0.0646(9) 0.6072(7) 1.1828(6) 0.0475(16) Uani 1 d . . .
C5 C -0.0959(10) 0.5310(8) 1.1816(6) 0.0561(19) Uani 1 d . . .
H5 H -0.1059 0.4828 1.2353 0.067 Uiso 1 calc . . R
C6 C -0.2298(10) 0.5274(7) 1.1064(7) 0.0576(19) Uani 1 d . . .
H6 H -0.3321 0.4768 1.1076 0.069 Uiso 1 calc . . R
C7 C -0.2181(8) 0.5996(7) 1.0249(6) 0.0480(16) Uani 1 d . . .
H7 H -0.3135 0.5976 0.9732 0.058 Uiso 1 calc . . R
C8 C -0.0671(7) 0.6741(6) 1.0198(5) 0.0370(13) Uani 1 d . . .
C9 C 0.0776(8) 0.6770(6) 1.0992(5) 0.0373(13) Uani 1 d . . .
C10 C -0.0736(7) 0.7486(6) 0.9340(5) 0.0352(13) Uani 1 d . . .
H10 H -0.1778 0.7448 0.8925 0.042 Uiso 1 calc . . R
C11 C 0.0071(7) 0.8839(6) 0.8180(5) 0.0351(13) Uani 1 d . . .
C12 C 0.1016(8) 1.0185(6) 0.8286(5) 0.0400(14) Uani 1 d . . .
H12 H 0.1905 1.0640 0.8905 0.048 Uiso 1 calc . . R
C13 C 0.0633(9) 1.0862(7) 0.7460(6) 0.0487(16) Uani 1 d . . .
H13 H 0.1254 1.1784 0.7530 0.058 Uiso 1 calc . . R
C14 C -0.0663(9) 1.0175(8) 0.6539(5) 0.0472(16) Uani 1 d . . .
C15 C -0.1549(9) 0.8820(9) 0.6425(6) 0.0574(19) Uani 1 d . . .
H15 H -0.2389 0.8342 0.5785 0.069 Uiso 1 calc . . R
C16 C -0.1207(8) 0.8133(8) 0.7269(6) 0.0518(17) Uani 1 d . . .
H16 H -0.1839 0.7217 0.7206 0.062 Uiso 1 calc . . R
C17 C -0.1011(10) 1.0962(9) 0.5686(6) 0.0583(19) Uani 1 d . . .
C18 C -0.2827(12) 1.0873(13) 0.3956(7) 0.084(3) Uani 1 d . . .
H18A H -0.2026 1.1777 0.4063 0.101 Uiso 1 calc . . R
H18B H -0.2965 1.0288 0.3251 0.101 Uiso 1 calc . . R
C19 C -0.4360(15) 1.1096(16) 0.3993(10) 0.114(4) Uani 1 d . . .
H19A H -0.5023 1.1034 0.3274 0.171 Uiso 1 calc . . GR
H19B H -0.4164 1.2018 0.4446 0.171 Uiso 1 calc . . GR
H19C H -0.4922 1.0383 0.4285 0.171 Uiso 1 calc . . GR

loop_
_atom_site_aniso_label
_atom_site_aniso_U_11
_atom_site_aniso_U_22
_atom_site_aniso_U_33
_atom_site_aniso_U_23
_atom_site_aniso_U_13
_atom_site_aniso_U_12
Cu1 0.0207(4) 0.0419(5) 0.0387(5) 0.0177(3) 0.0127(3) 0.0097(3)
S1 0.0222(7) 0.0363(7) 0.0391(8) 0.0119(6) 0.0130(6) 0.0091(6)
O1 0.022(2) 0.050(2) 0.044(2) 0.0191(19) 0.0126(17) 0.0101(18)
O2 0.027(2) 0.059(3) 0.045(2) 0.024(2) 0.0149(18) 0.016(2)
O3 0.035(2) 0.044(2) 0.052(3) 0.0035(19) 0.017(2) 0.0125(19)
O4 0.034(2) 0.039(2) 0.056(3) 0.0090(19) 0.024(2) 0.0040(18)
O5 0.079(4) 0.113(5) 0.068(4) 0.050(4) 0.016(3) 0.040(4)
O6 0.137(7) 0.092(5) 0.077(4) 0.050(4) 0.030(4) 0.042(5)
O7 0.20(3) 0.117(15) 0.21(3) 0.070(16) -0.022(18) 0.051(16)
O8 0.17(2) 0.142(17) 0.18(2) 0.106(16) 0.033(16) 0.037(16)
N1 0.025(2) 0.037(2) 0.045(3) 0.019(2) 0.016(2) 0.014(2)
N2 0.035(3) 0.050(3) 0.044(3) 0.019(2) 0.021(2) 0.014(2)
C1 0.039(4) 0.076(5) 0.049(4) 0.028(4) 0.014(3) 0.014(3)
C2 0.058(5) 0.095(6) 0.058(5) 0.041(4) 0.016(4) 0.025(5)
C3 0.071(5) 0.075(5) 0.052(4) 0.037(4) 0.026(4) 0.029(4)
C4 0.055(4) 0.046(4) 0.056(4) 0.023(3) 0.031(3) 0.019(3)
C5 0.068(5) 0.049(4) 0.070(5) 0.033(4) 0.040(4) 0.017(4)
C6 0.053(5) 0.044(4) 0.082(5) 0.020(4) 0.041(4) 0.001(3)
C7 0.041(4) 0.044(3) 0.066(4) 0.015(3) 0.030(3) 0.008(3)
C8 0.033(3) 0.036(3) 0.050(3) 0.014(3) 0.021(3) 0.014(3)
C9 0.041(3) 0.034(3) 0.049(3) 0.017(3) 0.025(3) 0.017(3)
C10 0.026(3) 0.038(3) 0.048(3) 0.016(3) 0.017(3) 0.011(2)
C11 0.032(3) 0.041(3) 0.041(3) 0.015(2) 0.015(3) 0.019(3)
C12 0.042(4) 0.043(3) 0.041(3) 0.015(3) 0.015(3) 0.017(3)
C13 0.059(4) 0.046(4) 0.055(4) 0.023(3) 0.024(4) 0.026(3)
C14 0.052(4) 0.064(4) 0.048(4) 0.026(3) 0.026(3) 0.037(4)
C15 0.045(4) 0.072(5) 0.055(4) 0.027(4) 0.003(3) 0.024(4)
C16 0.041(4) 0.056(4) 0.056(4) 0.021(3) 0.008(3) 0.013(3)
C17 0.063(5) 0.070(5) 0.060(5) 0.028(4) 0.027(4) 0.036(4)
C18 0.085(7) 0.138(9) 0.068(5) 0.067(6) 0.035(5) 0.062(7)
C19 0.113(9) 0.182(13) 0.096(8) 0.085(8) 0.036(7) 0.094(10)

loop_
_atom_type_symbol
_atom_type_description
_atom_type_scat_dispersion_real
_atom_type_scat_dispersion_imag
_atom_type_scat_source
C C 0.0033 0.0016 'International Tables Vol C Tables 4.2.6.8 and 6.1.1.4'
H H 0.0000 0.0000 'International Tables Vol C Tables 4.2.6.8 and 6.1.1.4'
Cu Cu 0.3201 1.2651 'International Tables Vol C Tables 4.2.6.8 and 6.1.1.4'
N N 0.0061 0.0033 'International Tables Vol C Tables 4.2.6.8 and 6.1.1.4'
O O 0.0106 0.0060 'International Tables Vol C Tables 4.2.6.8 and 6.1.1.4'
S S 0.1246 0.1234 'International Tables Vol C Tables 4.2.6.8 and 6.1.1.4'

loop_
_geom_angle_atom_site_label_1
_geom_angle_atom_site_label_2
_geom_angle_atom_site_label_3
_geom_angle
_geom_angle_site_symmetry_1
_geom_angle_site_symmetry_3
O1 Cu1 S1 35.59(12) . .
O1 Cu1 O4 99.67(17) . 2_677
O2 Cu1 S1 35.27(12) . .
O2 Cu1 O1 70.85(16) . .
O2 Cu1 O4 104.76(18) . 2_677
O4 Cu1 S1 104.67(11) 2_677 .
N1 Cu1 S1 129.91(14) . .
N1 Cu1 O1 160.31(19) . .
N1 Cu1 O2 96.00(18) . .
N1 Cu1 O4 97.84(18) . 2_677
N1 Cu1 N2 94.9(2) . .
N2 Cu1 S1 128.31(15) . .
N2 Cu1 O1 93.84(19) . .
N2 Cu1 O2 159.6(2) . .
N2 Cu1 O4 90.7(2) . 2_677
O1 S1 Cu1 50.90(15) . .
O2 S1 Cu1 50.22(16) . .
O2 S1 O1 101.1(2) . .
O3 S1 Cu1 125.72(19) . .
O3 S1 O1 110.5(3) . .
O3 S1 O2 112.3(3) . .
O3 S1 O4 110.5(2) . .
O4 S1 Cu1 123.71(17) . .
O4 S1 O1 109.8(2) . .
O4 S1 O2 112.2(3) . .
S1 O1 Cu1 93.5(2) . .
S1 O2 Cu1 94.5(2) . .
S1 O4 Cu1 131.5(2) . 2_677
C17 O5 C18 117.8(8) . .
C10 N1 Cu1 123.3(4) . .
C10 N1 C11 117.7(5) . .
C11 N1 Cu1 118.9(4) . .
C1 N2 Cu1 115.4(4) . .
C1 N2 C9 119.7(5) . .
C9 N2 Cu1 124.7(4) . .
N2 C1 C2 123.8(7) . .
C3 C2 C1 117.8(7) . .
C2 C3 C4 120.3(6) . .
C3 C4 C5 122.4(6) . .
C3 C4 C9 119.3(6) . .
C9 C4 C5 118.3(6) . .
C6 C5 C4 121.9(6) . .
C5 C6 C7 120.2(7) . .
C8 C7 C6 121.3(7) . .
C7 C8 C9 119.0(6) . .
C7 C8 C10 115.4(6) . .
C9 C8 C10 125.6(5) . .
N2 C9 C4 119.1(6) . .
N2 C9 C8 121.6(5) . .
C4 C9 C8 119.4(6) . .
N1 C10 C8 128.0(5) . .
C12 C11 N1 117.9(5) . .
C16 C11 N1 120.5(6) . .
C16 C11 C12 121.6(6) . .
C11 C12 C13 119.3(6) . .
C14 C13 C12 120.1(7) . .
C13 C14 C17 117.4(7) . .
C15 C14 C13 120.1(6) . .
C15 C14 C17 122.5(7) . .
C14 C15 C16 120.5(7) . .
C11 C16 C15 118.4(7) . .
O5 C17 C14 112.5(7) . .
O6 C17 O5 123.2(7) . .
O6 C17 C14 124.3(8) . .
C19 C18 O5 109.6(8) . .

loop_
_geom_bond_atom_site_label_1
_geom_bond_atom_site_label_2
_geom_bond_distance
_geom_bond_site_symmetry_2
Cu1 S1 2.5803(18) .
Cu1 O1 2.006(4) .
Cu1 O2 1.989(4) .
Cu1 O4 2.223(4) 2_677
Cu1 N1 1.959(5) .
Cu1 N2 1.978(5) .
S1 O1 1.504(4) .
S1 O2 1.495(4) .
S1 O3 1.438(4) .
S1 O4 1.459(4) .
O4 Cu1 2.223(4) 2_677
O5 C17 1.340(10) .
O5 C18 1.461(9) .
O6 C17 1.201(11) .
N1 C10 1.272(7) .
N1 C11 1.458(7) .
N2 C1 1.310(8) .
N2 C9 1.376(8) .
C1 C2 1.394(10) .
C2 C3 1.365(11) .
C3 C4 1.387(10) .
C4 C5 1.435(10) .
C4 C9 1.413(8) .
C5 C6 1.321(11) .
C6 C7 1.402(10) .
C7 C8 1.388(8) .
C8 C9 1.419(9) .
C8 C10 1.449(8) .
C11 C12 1.368(9) .
C11 C16 1.361(9) .
C12 C13 1.386(8) .
C13 C14 1.374(10) .
C14 C15 1.356(11) .
C14 C17 1.486(9) .
C15 C16 1.407(10) .
C18 C19 1.432(13) .
